data_4075658
loop_
_publ_author_name
'Pantcheva, Ivayla'
'Nishihara, Yasushi'
'Osakada, Kohtaro'

_publ_section_title
;
 Arylplatinum Complexes with Arylboronate Ligands. Their Preparation,
 Structure, and Relevance to Transmetalation
;
_journal_issue 16
_journal_name_full Organometallics
_journal_page_first 3815
_journal_paper_doi 10.1021/om049050t
_journal_volume 24
_journal_year 2005
_chemical_formula_moiety 'C29 H34 O P2 Pt '
_chemical_formula_sum 'C29 H34 O P2 Pt'
_chemical_formula_weight 655.62
_space_group_IT_number 14
_symmetry_cell_setting monoclinic
_symmetry_Int_Tables_number 14
_symmetry_space_group_name_Hall '-P 2yab'
_symmetry_space_group_name_H-M 'P 1 21/a 1'
_cell_angle_alpha 90
_cell_angle_beta 110.67(2)
_cell_angle_gamma 90
_cell_formula_units_Z 4
_cell_length_a 7.585(3)
_cell_length_b 39.428(4)
_cell_length_c 9.540(3)
_cell_measurement_reflns_used 20
_cell_measurement_temperature 296.2
_cell_measurement_theta_max 10.8
_cell_measurement_theta_min 9.6
_cell_volume 2669.4(14)
_diffrn_ambient_temperature 296.2
_diffrn_measurement_device 'Rigaku AFC5R'
_diffrn_measurement_method \w-2\q
_diffrn_orient_matrix_UB_11 -0.07105
_diffrn_orient_matrix_UB_12 0.00067
_diffrn_orient_matrix_UB_13 -0.11042
_diffrn_orient_matrix_UB_21 0.00306
_diffrn_orient_matrix_UB_22 0.02535
_diffrn_orient_matrix_UB_23 0.00274
_diffrn_orient_matrix_UB_31 0.12165
_diffrn_orient_matrix_UB_32 -0.00025
_diffrn_orient_matrix_UB_33 -0.01874
_diffrn_radiation_detector 'scintillation counter'
_diffrn_radiation_monochromator graphite
_diffrn_radiation_source 'Rigaku rotating anode'
_diffrn_radiation_type 'Mo K\a'
_diffrn_radiation_wavelength 0.7107
_diffrn_reflns_av_R_equivalents 0.03274
_diffrn_reflns_av_sigmaI/netI 0.087
_diffrn_reflns_limit_h_max 9
_diffrn_reflns_limit_h_min 0
_diffrn_reflns_limit_k_max 51
_diffrn_reflns_limit_k_min 0
_diffrn_reflns_limit_l_max 11
_diffrn_reflns_limit_l_min -12
_diffrn_reflns_number 6687
_diffrn_reflns_reduction_process 'Lp corrections applied'
_diffrn_reflns_theta_max 27.49
_diffrn_reflns_theta_min 2.51
_diffrn_standards_decay_% -4.02
_diffrn_standards_interval_count 150
_diffrn_standards_number 3
_exptl_absorpt_coefficient_mu 5.375
_exptl_absorpt_correction_T_max 1.000
_exptl_absorpt_correction_T_min 0.511
_exptl_absorpt_correction_type
;
\y scans (North,Phillips & Matthews, 1968)
;
_exptl_crystal_colour colorless
_exptl_crystal_density_diffrn 1.631
_exptl_crystal_density_meas ?
_exptl_crystal_description prismatic
_exptl_crystal_F_000 1296.00
_exptl_crystal_size_max 0.32
_exptl_crystal_size_mid 0.28
_exptl_crystal_size_min 0.05
_refine_diff_density_max 1.00
_refine_diff_density_min -1.01
_refine_ls_extinction_method none
_refine_ls_goodness_of_fit_all 1.388
_refine_ls_goodness_of_fit_ref 1.390
_refine_ls_hydrogen_treatment noref
_refine_ls_matrix_type full
_refine_ls_number_constraints 0
_refine_ls_number_parameters 298
_refine_ls_number_reflns 4249
_refine_ls_number_restraints 0
_refine_ls_R_factor_all 0.0354
_refine_ls_R_factor_gt 0.0350
_refine_ls_shift/su_max 0.0000
_refine_ls_shift/su_mean 0.0004
_refine_ls_structure_factor_coef F
_refine_ls_weighting_details 'w = 1/[\s^2^(Fo) + 0.00003|Fo|^2^]'
_refine_ls_weighting_scheme sigma
_refine_ls_wR_factor_all 0.0350
_refine_ls_wR_factor_ref 0.0350
_reflns_number_gt 4249
_reflns_number_total 6241
_reflns_threshold_expression I>3.00\s(I)
_cod_data_source_file om049050tsi20041202_063852.cif
_cod_data_source_block 1
_cod_depositor_comments
;
The following automatic conversions were performed:

'_exptl_crystal_density_meas' value 'not measured' was changed to '?'
- the value is perceived as not measured.

Automatic conversion script
Id: cif_fix_values 3008 2015-01-20 13:52:24Z robertas 
;
_cod_original_cell_volume 2669(1)
_cod_original_sg_symbol_H-M 'P 21/a     '
_cod_original_formula_sum 'C29 H34 O P2 Pt '
_cod_database_code 4075658

loop_
_symmetry_equiv_pos_as_xyz
'   +x,   +y,   +z'
'1/2-x,1/2+y,   -z'
'   -x,   -y,   -z'
'1/2+x,1/2-y,   +z'

loop_
_atom_site_label
_atom_site_fract_x
_atom_site_fract_y
_atom_site_fract_z
_atom_site_U_iso_or_equiv
_atom_site_occupancy
_atom_site_adp_type
_atom_site_calc_flag
Pt(1) 0.22786(3) 0.120264(6) 0.46903(2) 0.03672(5) 1.000 Uani d
P(1) 0.0934(2) 0.09425(4) 0.2424(2) 0.0386(4) 1.000 Uani d
P(2) 0.3616(2) 0.14440(4) 0.7000(2) 0.0452(4) 1.000 Uani d
O(1) 0.7039(7) 0.2187(1) 0.2195(6) 0.073(2) 1.000 Uani d
C(1) 0.0776(8) 0.0882(1) 0.5617(6) 0.042(2) 1.000 Uani d
C(2) 0.128(1) 0.0537(2) 0.5913(7) 0.059(2) 1.000 Uani d
C(3) 0.027(1) 0.0319(2) 0.6485(8) 0.068(3) 1.000 Uani d
C(4) -0.126(1) 0.0438(2) 0.6806(8) 0.070(3) 1.000 Uani d
C(5) -0.177(1) 0.0769(2) 0.6526(8) 0.066(3) 1.000 Uani d
C(6) -0.0756(9) 0.0990(2) 0.5949(6) 0.049(2) 1.000 Uani d
C(7) 0.3825(7) 0.1522(1) 0.3797(6) 0.037(1) 1.000 Uani d
C(8) 0.3620(9) 0.1871(2) 0.3721(7) 0.048(2) 1.000 Uani d
C(9) 0.468(1) 0.2085(1) 0.3193(7) 0.052(2) 1.000 Uani d
C(10) 0.6049(9) 0.1953(1) 0.2707(7) 0.044(2) 1.000 Uani d
C(11) 0.6329(8) 0.1613(2) 0.2764(7) 0.048(2) 1.000 Uani d
C(12) 0.5222(8) 0.1401(1) 0.3308(6) 0.044(2) 1.000 Uani d
C(13) 0.835(1) 0.2059(2) 0.1583(8) 0.072(3) 1.000 Uani d
C(14) 0.051(1) 0.1209(2) 0.0778(7) 0.058(2) 1.000 Uani d
C(15) -0.1348(8) 0.0745(2) 0.2036(7) 0.052(2) 1.000 Uani d
C(16) 0.2371(8) 0.0594(1) 0.2157(6) 0.041(2) 1.000 Uani d
C(17) 0.1808(9) 0.0413(2) 0.0805(7) 0.055(2) 1.000 Uani d
C(18) 0.290(1) 0.0143(2) 0.0651(7) 0.060(2) 1.000 Uani d
C(19) 0.451(1) 0.0050(2) 0.1807(8) 0.057(2) 1.000 Uani d
C(20) 0.5080(8) 0.0229(2) 0.3147(7) 0.052(2) 1.000 Uani d
C(21) 0.3999(8) 0.0496(1) 0.3295(6) 0.045(2) 1.000 Uani d
C(22) 0.5834(9) 0.1659(2) 0.7364(7) 0.067(2) 1.000 Uani d
C(23) 0.417(1) 0.1143(2) 0.8543(7) 0.072(2) 1.000 Uani d
C(24) 0.2144(8) 0.1764(1) 0.7412(6) 0.042(2) 1.000 Uani d
C(25) 0.0647(9) 0.1904(2) 0.6251(7) 0.052(2) 1.000 Uani d
C(26) -0.042(1) 0.2159(2) 0.6530(8) 0.066(2) 1.000 Uani d
C(27) -0.007(1) 0.2277(2) 0.793(1) 0.072(3) 1.000 Uani d
C(28) 0.140(1) 0.2141(2) 0.9114(8) 0.065(3) 1.000 Uani d
C(29) 0.2505(9) 0.1884(2) 0.8855(7) 0.055(2) 1.000 Uani d
H(1) 0.2334 0.0452 0.5712 0.071 1.000 Uiso c
H(2) 0.0632 0.0088 0.6659 0.082 1.000 Uiso c
H(3) -0.1951 0.0290 0.7213 0.085 1.000 Uiso c
H(4) -0.2829 0.0852 0.6729 0.079 1.000 Uiso c
H(5) -0.1136 0.1220 0.5781 0.058 1.000 Uiso c
H(6) 0.2694 0.1969 0.4055 0.058 1.000 Uiso c
H(7) 0.4461 0.2323 0.3161 0.062 1.000 Uiso c
H(8) 0.7270 0.1518 0.2438 0.057 1.000 Uiso c
H(9) 0.5443 0.1163 0.3341 0.053 1.000 Uiso c
H(10) 0.9370 0.1955 0.2353 0.086 1.000 Uiso c
H(11) 0.7754 0.1896 0.0832 0.086 1.000 Uiso c
H(12) 0.8820 0.2239 0.1153 0.086 1.000 Uiso c
H(13) 0.0214 0.1433 0.0994 0.069 1.000 Uiso c
H(14) 0.1600 0.1213 0.0513 0.069 1.000 Uiso c
H(15) -0.0522 0.1120 -0.0032 0.069 1.000 Uiso c
H(16) -0.2304 0.0914 0.1748 0.063 1.000 Uiso c
H(17) -0.1567 0.0585 0.1248 0.063 1.000 Uiso c
H(18) -0.1371 0.0632 0.2911 0.063 1.000 Uiso c
H(19) 0.0694 0.0475 0.0003 0.066 1.000 Uiso c
H(20) 0.2532 0.0020 -0.0265 0.072 1.000 Uiso c
H(21) 0.5237 -0.0137 0.1688 0.069 1.000 Uiso c
H(22) 0.6197 0.0167 0.3948 0.063 1.000 Uiso c
H(23) 0.4385 0.0618 0.4212 0.053 1.000 Uiso c
H(24) 0.6622 0.1623 0.8376 0.080 1.000 Uiso c
H(25) 0.6432 0.1573 0.6715 0.080 1.000 Uiso c
H(26) 0.5615 0.1896 0.7192 0.080 1.000 Uiso c
H(27) 0.3183 0.1143 0.8939 0.086 1.000 Uiso c
H(28) 0.4300 0.0923 0.8191 0.086 1.000 Uiso c
H(29) 0.5316 0.1207 0.9305 0.086 1.000 Uiso c
H(30) 0.0356 0.1822 0.5258 0.063 1.000 Uiso c
H(31) -0.1417 0.2254 0.5719 0.079 1.000 Uiso c
H(32) -0.0830 0.2453 0.8102 0.086 1.000 Uiso c
H(33) 0.1647 0.2222 1.0103 0.078 1.000 Uiso c
H(34) 0.3512 0.1791 0.9668 0.066 1.000 Uiso c

loop_
_atom_site_aniso_label
_atom_site_aniso_U_11
_atom_site_aniso_U_22
_atom_site_aniso_U_33
_atom_site_aniso_U_12
_atom_site_aniso_U_13
_atom_site_aniso_U_23
Pt(1) 0.0403(1) 0.0346(1) 0.0383(1) 0.0021(1) 0.01770(8) -0.0032(1)
P(1) 0.0459(9) 0.0336(8) 0.0377(8) 0.0028(7) 0.0165(7) -0.0027(6)
P(2) 0.0445(9) 0.054(1) 0.0375(8) 0.0031(8) 0.0146(7) -0.0047(7)
O(1) 0.097(4) 0.043(3) 0.106(4) -0.011(3) 0.070(3) -0.002(3)
C(1) 0.043(3) 0.042(3) 0.044(3) -0.001(3) 0.019(3) 0.006(3)
C(2) 0.068(5) 0.056(4) 0.061(4) 0.004(4) 0.031(4) 0.009(3)
C(3) 0.088(6) 0.065(5) 0.050(4) -0.020(4) 0.022(4) 0.014(4)
C(4) 0.072(5) 0.093(6) 0.050(4) -0.028(5) 0.025(4) 0.007(4)
C(5) 0.058(4) 0.094(6) 0.056(4) -0.018(4) 0.033(4) -0.015(4)
C(6) 0.051(4) 0.055(4) 0.047(4) -0.001(3) 0.027(3) -0.004(3)
C(7) 0.035(3) 0.034(3) 0.040(3) 0.002(2) 0.012(2) -0.003(2)
C(8) 0.050(4) 0.041(3) 0.060(4) 0.005(3) 0.027(3) -0.001(3)
C(9) 0.067(4) 0.033(3) 0.061(4) 0.001(3) 0.030(4) 0.007(3)
C(10) 0.052(4) 0.036(3) 0.048(4) -0.003(3) 0.021(3) -0.001(3)
C(11) 0.048(4) 0.044(3) 0.055(4) -0.001(3) 0.024(3) -0.007(3)
C(12) 0.054(4) 0.028(3) 0.056(4) -0.004(3) 0.027(3) -0.002(3)
C(13) 0.088(6) 0.068(5) 0.077(5) -0.025(4) 0.052(5) -0.012(4)
C(14) 0.083(5) 0.039(3) 0.051(4) 0.002(4) 0.024(3) -0.001(3)
C(15) 0.045(4) 0.050(4) 0.059(4) -0.005(3) 0.015(3) -0.011(3)
C(16) 0.043(3) 0.037(3) 0.045(3) -0.001(3) 0.020(3) -0.008(3)
C(17) 0.066(4) 0.052(4) 0.049(4) 0.004(3) 0.023(3) -0.005(3)
C(18) 0.068(5) 0.064(5) 0.056(5) -0.004(4) 0.031(4) -0.016(3)
C(19) 0.067(5) 0.050(4) 0.069(5) 0.008(3) 0.044(4) -0.002(3)
C(20) 0.043(4) 0.057(4) 0.061(4) 0.010(3) 0.023(3) 0.001(3)
C(21) 0.050(4) 0.042(3) 0.046(4) 0.001(3) 0.021(3) -0.002(3)
C(22) 0.051(4) 0.091(6) 0.058(4) -0.009(4) 0.019(3) -0.016(4)
C(23) 0.089(6) 0.065(5) 0.052(4) 0.028(4) 0.014(4) 0.005(4)
C(24) 0.045(3) 0.041(3) 0.044(3) -0.004(3) 0.020(3) -0.002(3)
C(25) 0.053(4) 0.059(4) 0.045(4) 0.006(3) 0.017(3) -0.010(3)
C(26) 0.064(5) 0.060(5) 0.075(5) 0.012(4) 0.026(4) -0.001(4)
C(27) 0.066(5) 0.070(5) 0.096(6) -0.001(4) 0.049(5) -0.026(5)
C(28) 0.085(6) 0.065(5) 0.059(5) -0.018(4) 0.043(4) -0.025(4)
C(29) 0.063(4) 0.060(4) 0.046(4) -0.008(3) 0.025(3) -0.012(3)

loop_
_atom_type_symbol
_atom_type_oxidation_number
_atom_type_number_in_cell
_atom_type_scat_dispersion_real
_atom_type_scat_dispersion_imag
_atom_type_scat_source
C 0 116 0.002 0.002
;International Tables for Crystallography
(1992, Vol. C, Table 6.1.1.2)
;
H 0 136 0.000 0.000
;International Tables for Crystallography
(1992, Vol. C, Table 6.1.1.2)
;
O 0 4 0.008 0.006
;International Tables for Crystallography
(1992, Vol. C, Table 6.1.1.2)
;
P 0 8 0.090 0.095
;International Tables for Crystallography
(1992, Vol. C, Table 6.1.1.2)
;
Pt 0 4 -2.352 8.388
;International Tables for Crystallography
(1992, Vol. C, Tables 4.2.6.8 and 6.1.1.1)
;

loop_
_geom_angle_atom_site_label_1
_geom_angle_atom_site_label_2
_geom_angle_atom_site_label_3
_geom_angle
_geom_angle_publ_flag
P(1) Pt(1) P(2) 177.84(7) yes
P(1) Pt(1) C(1) 90.1(2) yes
P(1) Pt(1) C(7) 90.7(2) yes
P(2) Pt(1) C(1) 88.1(2) yes
P(2) Pt(1) C(7) 91.2(2) yes
C(1) Pt(1) C(7) 179.0(2) yes
Pt(1) P(1) C(14) 116.2(2) no
Pt(1) P(1) C(15) 117.5(2) no
Pt(1) P(1) C(16) 112.4(2) no
C(14) P(1) C(15) 101.9(4) no
C(14) P(1) C(16) 104.4(3) no
C(15) P(1) C(16) 102.8(3) no
Pt(1) P(2) C(22) 116.6(3) no
Pt(1) P(2) C(23) 114.0(3) no
Pt(1) P(2) C(24) 113.6(2) no
C(22) P(2) C(23) 102.6(4) no
C(22) P(2) C(24) 103.5(4) no
C(23) P(2) C(24) 105.2(3) no
C(10) O(1) C(13) 117.1(6) no
Pt(1) C(1) C(2) 121.1(5) no
Pt(1) C(1) C(6) 122.8(5) no
C(2) C(1) C(6) 116.0(7) no
C(1) C(2) C(3) 122.1(8) no
C(1) C(2) H(1) 119.0 no
C(3) C(2) H(1) 119.0 no
C(2) C(3) C(4) 120.1(8) no
C(2) C(3) H(2) 120.0 no
C(4) C(3) H(2) 120.0 no
C(3) C(4) C(5) 118.7(8) no
C(3) C(4) H(3) 120.6 no
C(5) C(4) H(3) 120.6 no
C(4) C(5) C(6) 121.4(8) no
C(4) C(5) H(4) 119.3 no
C(6) C(5) H(4) 119.3 no
C(1) C(6) C(5) 121.7(7) no
C(1) C(6) H(5) 119.1 no
C(5) C(6) H(5) 119.1 no
Pt(1) C(7) C(8) 123.4(5) no
Pt(1) C(7) C(12) 122.3(5) no
C(8) C(7) C(12) 114.2(6) no
C(7) C(8) C(9) 124.1(7) no
C(7) C(8) H(6) 118.0 no
C(9) C(8) H(6) 118.0 no
C(8) C(9) C(10) 119.8(7) no
C(8) C(9) H(7) 120.1 no
C(10) C(9) H(7) 120.1 no
O(1) C(10) C(9) 115.7(6) no
O(1) C(10) C(11) 125.3(7) no
C(9) C(10) C(11) 119.0(7) no
C(10) C(11) C(12) 119.8(6) no
C(10) C(11) H(8) 120.1 no
C(12) C(11) H(8) 120.1 no
C(7) C(12) C(11) 123.1(6) no
C(7) C(12) H(9) 118.5 no
C(11) C(12) H(9) 118.5 no
O(1) C(13) H(10) 109.5 no
O(1) C(13) H(11) 109.5 no
O(1) C(13) H(12) 109.5 no
H(10) C(13) H(11) 109.5 no
H(10) C(13) H(12) 109.5 no
H(11) C(13) H(12) 109.5 no
P(1) C(14) H(13) 109.5 no
P(1) C(14) H(14) 109.5 no
P(1) C(14) H(15) 109.5 no
H(13) C(14) H(14) 109.5 no
H(13) C(14) H(15) 109.5 no
H(14) C(14) H(15) 109.5 no
P(1) C(15) H(16) 109.5 no
P(1) C(15) H(17) 109.5 no
P(1) C(15) H(18) 109.5 no
H(16) C(15) H(17) 109.5 no
H(16) C(15) H(18) 109.5 no
H(17) C(15) H(18) 109.5 no
P(1) C(16) C(17) 120.5(6) no
P(1) C(16) C(21) 120.8(5) no
C(17) C(16) C(21) 118.7(7) no
C(16) C(17) C(18) 119.2(7) no
C(16) C(17) H(19) 120.4 no
C(18) C(17) H(19) 120.4 no
C(17) C(18) C(19) 120.9(7) no
C(17) C(18) H(20) 119.6 no
C(19) C(18) H(20) 119.6 no
C(18) C(19) C(20) 120.2(7) no
C(18) C(19) H(21) 119.9 no
C(20) C(19) H(21) 119.9 no
C(19) C(20) C(21) 118.8(7) no
C(19) C(20) H(22) 120.6 no
C(21) C(20) H(22) 120.6 no
C(16) C(21) C(20) 122.3(7) no
C(16) C(21) H(23) 118.8 no
C(20) C(21) H(23) 118.8 no
P(2) C(22) H(24) 109.5 no
P(2) C(22) H(25) 109.5 no
P(2) C(22) H(26) 109.5 no
H(24) C(22) H(25) 109.5 no
H(24) C(22) H(26) 109.5 no
H(25) C(22) H(26) 109.5 no
P(2) C(23) H(27) 109.5 no
P(2) C(23) H(28) 109.5 no
P(2) C(23) H(29) 109.5 no
H(27) C(23) H(28) 109.5 no
H(27) C(23) H(29) 109.5 no
H(28) C(23) H(29) 109.5 no
P(2) C(24) C(25) 119.6(5) no
P(2) C(24) C(29) 122.0(6) no
C(25) C(24) C(29) 118.4(7) no
C(24) C(25) C(26) 120.4(7) no
C(24) C(25) H(30) 119.8 no
C(26) C(25) H(30) 119.8 no
C(25) C(26) C(27) 121.6(8) no
C(25) C(26) H(31) 119.2 no
C(27) C(26) H(31) 119.2 no
C(26) C(27) C(28) 119.4(8) no
C(26) C(27) H(32) 120.3 no
C(28) C(27) H(32) 120.3 no
C(27) C(28) C(29) 120.0(7) no
C(27) C(28) H(33) 120.0 no
C(29) C(28) H(33) 120.0 no
C(24) C(29) C(28) 120.2(8) no
C(24) C(29) H(34) 119.9 no
C(28) C(29) H(34) 119.9 no

loop_
_geom_bond_atom_site_label_1
_geom_bond_atom_site_label_2
_geom_bond_distance
_geom_bond_publ_flag
Pt(1) P(1) 2.283(2) yes
Pt(1) P(2) 2.283(2) yes
Pt(1) C(1) 2.095(6) yes
Pt(1) C(7) 2.096(6) yes
P(1) C(14) 1.821(7) no
P(1) C(15) 1.814(7) no
P(1) C(16) 1.827(7) no
P(2) C(22) 1.806(8) no
P(2) C(23) 1.820(8) no
P(2) C(24) 1.817(7) no
O(1) C(10) 1.383(8) no
O(1) C(13) 1.415(9) no
C(1) C(2) 1.415(9) no
C(1) C(6) 1.374(9) no
C(2) C(3) 1.38(1) no
C(2) H(1) 0.95 no
C(3) C(4) 1.38(1) no
C(3) H(2) 0.95 no
C(4) C(5) 1.36(1) no
C(4) H(3) 0.95 no
C(5) C(6) 1.40(1) no
C(5) H(4) 0.95 no
C(6) H(5) 0.95 no
C(7) C(8) 1.385(9) no
C(7) C(12) 1.385(8) no
C(8) C(9) 1.375(9) no
C(8) H(6) 0.95 no
C(9) C(10) 1.383(9) no
C(9) H(7) 0.95 no
C(10) C(11) 1.357(9) no
C(11) C(12) 1.407(9) no
C(11) H(8) 0.95 no
C(12) H(9) 0.95 no
C(13) H(10) 0.95 no
C(13) H(11) 0.95 no
C(13) H(12) 0.95 no
C(14) H(13) 0.95 no
C(14) H(14) 0.95 no
C(14) H(15) 0.95 no
C(15) H(16) 0.95 no
C(15) H(17) 0.95 no
C(15) H(18) 0.95 no
C(16) C(17) 1.401(9) no
C(16) C(21) 1.380(9) no
C(17) C(18) 1.39(1) no
C(17) H(19) 0.95 no
C(18) C(19) 1.37(1) no
C(18) H(20) 0.95 no
C(19) C(20) 1.39(1) no
C(19) H(21) 0.95 no
C(20) C(21) 1.374(9) no
C(20) H(22) 0.95 no
C(21) H(23) 0.95 no
C(22) H(24) 0.95 no
C(22) H(25) 0.95 no
C(22) H(26) 0.95 no
C(23) H(27) 0.95 no
C(23) H(28) 0.95 no
C(23) H(29) 0.95 no
C(24) C(25) 1.389(9) no
C(24) C(29) 1.389(9) no
C(25) C(26) 1.37(1) no
C(25) H(30) 0.95 no
C(26) C(27) 1.35(1) no
C(26) H(31) 0.95 no
C(27) C(28) 1.38(1) no
C(27) H(32) 0.95 no
C(28) C(29) 1.39(1) no
C(28) H(33) 0.95 no
C(29) H(34) 0.95 no
